data_4501325
loop_
_publ_author_name
'Das, Babulal'
'Baruah, Jubaraj B.'

_publ_section_title
;
 Supramolecular Synthons and Hydrates in Stabilization of Multicomponent
 Crystals of Nicotinamide and Isonicotinamide with N-Containing Aromatic
 Dicarboxylic Acids
;
_journal_issue 12
_journal_name_full 'Crystal Growth &amp; Design'
_journal_page_first 5522
_journal_paper_doi 10.1021/cg201096c
_journal_volume 11
_journal_year 2011
_chemical_formula_sum 'C13 H13 N3 O6'
_chemical_formula_weight 307.26
_chemical_name_systematic
;

 ?

;
_space_group_IT_number 14
_symmetry_cell_setting monoclinic
_symmetry_space_group_name_Hall '-P 2ybc'
_symmetry_space_group_name_H-M 'P 1 21/c 1'
_atom_sites_solution_hydrogens geom
_atom_sites_solution_primary direct
_atom_sites_solution_secondary difmap
_audit_creation_method SHELXL-97
_cell_angle_alpha 90.00
_cell_angle_beta 92.905(15)
_cell_angle_gamma 90.00
_cell_formula_units_Z 4
_cell_length_a 13.111(3)
_cell_length_b 3.7622(8)
_cell_length_c 27.767(6)
_cell_measurement_reflns_used 434
_cell_measurement_temperature 296(2)
_cell_measurement_theta_max 0.00
_cell_measurement_theta_min 0.00
_cell_volume 1367.9(5)
_computing_cell_refinement 'Bruker SMART'
_computing_data_collection 'Bruker SMART'
_computing_data_reduction 'Bruker SAINT'
_computing_molecular_graphics 'Bruker SHELXTL'
_computing_publication_material 'Bruker SHELXTL'
_computing_structure_refinement 'SHELXL-97 (Sheldrick, 1997)'
_computing_structure_solution 'SHELXS-97 (Sheldrick, 1990)'
_diffrn_ambient_temperature 296(2)
_diffrn_measured_fraction_theta_full 0.994
_diffrn_measured_fraction_theta_max 0.994
_diffrn_measurement_device_type 'CCD area detector'
_diffrn_measurement_method 'phi and omega scans'
_diffrn_radiation_monochromator graphite
_diffrn_radiation_source 'fine-focus sealed tube'
_diffrn_radiation_type MoK\a
_diffrn_radiation_wavelength 0.71073
_diffrn_reflns_av_R_equivalents 0.1100
_diffrn_reflns_av_sigmaI/netI 0.1149
_diffrn_reflns_limit_h_max 14
_diffrn_reflns_limit_h_min -15
_diffrn_reflns_limit_k_max 4
_diffrn_reflns_limit_k_min -4
_diffrn_reflns_limit_l_max 27
_diffrn_reflns_limit_l_min -33
_diffrn_reflns_number 11115
_diffrn_reflns_theta_full 25.00
_diffrn_reflns_theta_max 25.00
_diffrn_reflns_theta_min 1.47
_exptl_absorpt_coefficient_mu 0.120
_exptl_absorpt_correction_type none
_exptl_crystal_colour colorless
_exptl_crystal_density_diffrn 1.492
_exptl_crystal_density_method 'not measured'
_exptl_crystal_description 'thin plates'
_exptl_crystal_F_000 640
_exptl_crystal_size_max 0.15
_exptl_crystal_size_mid 0.08
_exptl_crystal_size_min 0.04
_refine_diff_density_max 0.293
_refine_diff_density_min -0.232
_refine_diff_density_rms 0.060
_refine_ls_extinction_expression Fc^*^=kFc[1+0.001xFc^2^\l^3^/sin(2\q)]^-1/4^
_refine_ls_extinction_method SHELXL
_refine_ls_goodness_of_fit_ref 0.941
_refine_ls_hydrogen_treatment mixed
_refine_ls_matrix_type full
_refine_ls_number_parameters 202
_refine_ls_number_reflns 2409
_refine_ls_number_restraints 0
_refine_ls_restrained_S_all 0.941
_refine_ls_R_factor_all 0.1460
_refine_ls_R_factor_gt 0.0790
_refine_ls_shift/su_max 0.000
_refine_ls_shift/su_mean 0.000
_refine_ls_structure_factor_coef Fsqd
_refine_ls_weighting_details 'calc w=1/[\s^2^(Fo^2^)+(0.1076P)^2^+0.0000P] where P=(Fo^2^+2Fc^2^)/3'
_refine_ls_weighting_scheme calc
_refine_ls_wR_factor_gt 0.1899
_refine_ls_wR_factor_ref 0.2526
_reflns_number_gt 811
_reflns_number_total 2409
_reflns_threshold_expression >2sigma(I)
_cod_data_source_file cg201096c_si_005.cif
_cod_data_source_block nico-26pdc-2
_cod_depositor_comments
;
The following automatic conversions were performed:

'_symmetry_cell_setting' value 'Monoclinic' changed to 'monoclinic'
according to /home/saulius/struct/CIF-dictionaries/cif_core.dic
dictionary named 'cif_core.dic' version 2.4.1 from 2010-06-29.

Automatic conversion script
Id: cif_fix_values 1715 2011-07-08 13:25:40Z adriana 
;
_cod_original_sg_symbol_H-M P21/c
_cod_database_code 4501325

loop_
_symmetry_equiv_pos_as_xyz
'x, y, z'
'-x, y+1/2, -z+1/2'
'-x, -y, -z'
'x, -y-1/2, z-1/2'

loop_
_atom_site_label
_atom_site_type_symbol
_atom_site_fract_x
_atom_site_fract_y
_atom_site_fract_z
_atom_site_U_iso_or_equiv
_atom_site_adp_type
_atom_site_occupancy
_atom_site_symmetry_multiplicity
_atom_site_calc_flag
_atom_site_refinement_flags
C1 C 0.1948(6) 0.161(2) 0.2703(3) 0.060(2) Uani 1 1 d .
C2 C 0.1824(5) 0.0895(18) 0.2174(2) 0.0496(18) Uani 1 1 d .
C3 C 0.0926(5) -0.072(2) 0.1990(3) 0.062(2) Uani 1 1 d .
H3 H 0.0425 -0.1406 0.2196 0.074 Uiso 1 1 calc R
C4 C 0.0790(5) -0.129(2) 0.1506(3) 0.064(2) Uani 1 1 d .
H4A H 0.0202 -0.2388 0.1377 0.076 Uiso 1 1 calc R
C5 C 0.1553(5) -0.0166(19) 0.1210(2) 0.060(2) Uani 1 1 d .
H5 H 0.1486 -0.0490 0.0878 0.073 Uiso 1 1 calc R
C6 C 0.2423(5) 0.1457(18) 0.1424(2) 0.0513(19) Uani 1 1 d .
C7 C 0.3237(6) 0.272(2) 0.1116(3) 0.062(2) Uani 1 1 d .
C8 C 0.8692(5) 0.3508(19) 0.0344(2) 0.057(2) Uani 1 1 d .
C9 C 0.7748(5) 0.2441(18) 0.0579(2) 0.0535(19) Uani 1 1 d .
C10 C 0.6770(5) 0.2559(18) 0.0349(2) 0.064(2) Uani 1 1 d .
H10 H 0.6672 0.3431 0.0037 0.076 Uiso 1 1 calc R
C11 C 0.5952(5) 0.133(2) 0.0602(3) 0.073(2) Uani 1 1 d .
H11 H 0.5301 0.1300 0.0453 0.087 Uiso 1 1 calc R
C12 C 0.6096(6) 0.018(2) 0.1066(3) 0.067(2) Uani 1 1 d .
H12 H 0.5536 -0.0565 0.1232 0.081 Uiso 1 1 calc R
C13 C 0.7813(5) 0.115(2) 0.1050(2) 0.062(2) Uani 1 1 d .
H13 H 0.8457 0.1024 0.1206 0.075 Uiso 1 1 calc R
N1 N 0.2553(4) 0.1954(14) 0.18970(19) 0.0501(16) Uani 1 1 d .
N2 N 0.7027(5) 0.0104(16) 0.12892(18) 0.0591(17) Uani 1 1 d .
N3 N 0.8621(4) 0.5072(15) -0.00831(19) 0.0657(18) Uani 1 1 d .
H3A H 0.9165 0.5716 -0.0220 0.079 Uiso 1 1 calc R
H3B H 0.8031 0.5446 -0.0224 0.079 Uiso 1 1 calc R
O1 O 0.1316(4) 0.0674(15) 0.29881(16) 0.0771(17) Uani 1 1 d .
O2 O 0.2799(4) 0.3223(16) 0.28302(15) 0.0779(17) Uani 1 1 d .
H2 H 0.2798 0.3755 0.3117 0.117 Uiso 1 1 calc R
O3 O 0.3218(4) 0.2439(15) 0.06777(17) 0.0803(18) Uani 1 1 d .
O4 O 0.4029(4) 0.4298(15) 0.13443(17) 0.0761(16) Uani 1 1 d .
H4 H 0.3910 0.4573 0.1629 0.114 Uiso 1 1 calc R
O5 O 0.9534(4) 0.2946(14) 0.05520(15) 0.0745(17) Uani 1 1 d .
O6 O 0.4408(4) 0.5353(19) 0.22908(17) 0.111(2) Uani 1 1 d .

loop_
_atom_site_aniso_label
_atom_site_aniso_U_11
_atom_site_aniso_U_22
_atom_site_aniso_U_33
_atom_site_aniso_U_23
_atom_site_aniso_U_13
_atom_site_aniso_U_12
C1 0.057(5) 0.068(6) 0.055(5) 0.006(4) -0.002(4) 0.010(4)
C2 0.038(4) 0.062(5) 0.049(5) 0.001(4) -0.004(4) 0.006(4)
C3 0.050(5) 0.072(6) 0.064(5) 0.009(4) 0.004(4) 0.003(4)
C4 0.055(5) 0.080(6) 0.054(5) 0.002(4) -0.014(4) 0.001(4)
C5 0.064(5) 0.072(6) 0.044(4) 0.003(4) -0.011(4) 0.013(4)
C6 0.038(4) 0.060(5) 0.054(5) 0.002(4) -0.012(4) 0.005(3)
C7 0.047(5) 0.082(6) 0.057(5) 0.006(5) 0.002(4) 0.013(4)
C8 0.044(5) 0.072(6) 0.056(5) 0.004(4) -0.008(4) -0.004(4)
C9 0.049(4) 0.068(6) 0.044(4) 0.000(4) 0.004(4) 0.000(4)
C10 0.066(5) 0.073(6) 0.051(5) 0.004(4) -0.003(4) 0.002(4)
C11 0.046(5) 0.107(7) 0.065(5) -0.004(5) 0.000(4) 0.001(4)
C12 0.071(6) 0.072(6) 0.060(5) -0.001(5) 0.018(4) -0.011(4)
C13 0.051(5) 0.088(6) 0.047(5) -0.008(4) -0.005(4) 0.002(4)
N1 0.043(3) 0.067(4) 0.040(3) 0.003(3) 0.000(3) 0.000(3)
N2 0.052(4) 0.077(5) 0.049(4) 0.004(3) 0.004(3) -0.004(3)
N3 0.048(4) 0.097(5) 0.052(4) 0.012(4) -0.002(3) -0.007(3)
O1 0.061(3) 0.115(5) 0.056(3) 0.008(3) 0.011(3) -0.004(3)
O2 0.061(3) 0.123(5) 0.051(3) -0.013(3) 0.005(3) -0.016(3)
O3 0.073(4) 0.118(5) 0.051(3) 0.010(3) 0.005(3) 0.005(3)
O4 0.052(3) 0.106(5) 0.071(3) 0.012(4) 0.007(3) -0.008(3)
O5 0.054(3) 0.105(5) 0.063(3) 0.028(3) -0.006(3) -0.011(3)
O6 0.072(4) 0.190(7) 0.071(4) -0.001(4) 0.001(3) -0.016(4)

loop_
_atom_type_symbol
_atom_type_description
_atom_type_scat_dispersion_real
_atom_type_scat_dispersion_imag
_atom_type_scat_source
C C 0.0033 0.0016 'International Tables Vol C Tables 4.2.6.8 and 6.1.1.4'
N N 0.0061 0.0033 'International Tables Vol C Tables 4.2.6.8 and 6.1.1.4'
O O 0.0106 0.0060 'International Tables Vol C Tables 4.2.6.8 and 6.1.1.4'
H H 0.0000 0.0000 'International Tables Vol C Tables 4.2.6.8 and 6.1.1.4'

loop_
_geom_angle_atom_site_label_1
_geom_angle_atom_site_label_2
_geom_angle_atom_site_label_3
_geom_angle
O1 C1 O2 123.7(7)
O1 C1 C2 122.7(7)
O2 C1 C2 113.6(7)
N1 C2 C3 122.6(6)
N1 C2 C1 118.3(6)
C3 C2 C1 119.1(6)
C4 C3 C2 119.6(7)
C4 C3 H3 120.2
C2 C3 H3 120.2
C3 C4 C5 118.2(7)
C3 C4 H4A 120.9
C5 C4 H4A 120.9
C4 C5 C6 118.5(6)
C4 C5 H5 120.8
C6 C5 H5 120.8
N1 C6 C5 122.7(6)
N1 C6 C7 117.8(6)
C5 C6 C7 119.5(7)
O3 C7 O4 119.4(7)
O3 C7 C6 124.7(7)
O4 C7 C6 116.0(6)
O5 C8 N3 121.0(6)
O5 C8 C9 119.4(6)
N3 C8 C9 119.6(6)
C13 C9 C10 116.7(6)
C13 C9 C8 119.7(6)
C10 C9 C8 123.6(6)
C11 C10 C9 118.1(6)
C11 C10 H10 121.0
C9 C10 H10 121.0
C12 C11 C10 120.6(7)
C12 C11 H11 119.7
C10 C11 H11 119.7
N2 C12 C11 121.5(7)
N2 C12 H12 119.2
C11 C12 H12 119.2
N2 C13 C9 124.5(6)
N2 C13 H13 117.8
C9 C13 H13 117.8
C2 N1 C6 118.4(6)
C13 N2 C12 118.6(6)
C8 N3 H3A 120.0
C8 N3 H3B 120.0
H3A N3 H3B 120.0
C1 O2 H2 109.5
C7 O4 H4 109.5

loop_
_geom_bond_atom_site_label_1
_geom_bond_atom_site_label_2
_geom_bond_distance
C1 O1 1.228(7)
C1 O2 1.304(8)
C1 C2 1.492(8)
C2 N1 1.319(7)
C2 C3 1.399(9)
C3 C4 1.363(8)
C3 H3 0.9300
C4 C5 1.392(8)
C4 H4A 0.9300
C5 C6 1.400(8)
C5 H5 0.9300
C6 N1 1.330(7)
C6 C7 1.478(9)
C7 O3 1.221(7)
C7 O4 1.329(8)
C8 O5 1.238(6)
C8 N3 1.322(7)
C8 C9 1.484(8)
C9 C13 1.392(8)
C9 C10 1.404(8)
C10 C11 1.389(9)
C10 H10 0.9300
C11 C12 1.364(8)
C11 H11 0.9300
C12 N2 1.340(8)
C12 H12 0.9300
C13 N2 1.315(7)
C13 H13 0.9300
N3 H3A 0.8600
N3 H3B 0.8600
O2 H2 0.8200
O4 H4 0.8200

loop_
_geom_torsion_atom_site_label_1
_geom_torsion_atom_site_label_2
_geom_torsion_atom_site_label_3
_geom_torsion_atom_site_label_4
_geom_torsion
O1 C1 C2 N1 -178.9(6)
O2 C1 C2 N1 -0.6(9)
O1 C1 C2 C3 3.8(10)
O2 C1 C2 C3 -177.9(6)
N1 C2 C3 C4 0.8(11)
C1 C2 C3 C4 177.9(6)
C2 C3 C4 C5 -1.0(11)
C3 C4 C5 C6 0.4(10)
C4 C5 C6 N1 0.4(10)
C4 C5 C6 C7 -179.0(6)
N1 C6 C7 O3 -179.9(7)
C5 C6 C7 O3 -0.5(11)
N1 C6 C7 O4 -0.8(9)
C5 C6 C7 O4 178.6(6)
O5 C8 C9 C13 6.4(10)
N3 C8 C9 C13 -173.0(7)
O5 C8 C9 C10 -171.8(6)
N3 C8 C9 C10 8.8(10)
C13 C9 C10 C11 -1.2(9)
C8 C9 C10 C11 177.1(7)
C9 C10 C11 C12 2.5(11)
C10 C11 C12 N2 -1.8(12)
C10 C9 C13 N2 -0.9(11)
C8 C9 C13 N2 -179.3(7)
C3 C2 N1 C6 0.0(10)
C1 C2 N1 C6 -177.2(6)
C5 C6 N1 C2 -0.6(9)
C7 C6 N1 C2 178.8(6)
C9 C13 N2 C12 1.7(11)
C11 C12 N2 C13 -0.3(11)
